data_4307549
loop_
_publ_author_name
'Manuel Krott'
'Xiaohui Liu'
'Boniface P. T. Fokwa'
'Manfred Speldrich'
'Heiko Lueken'
'Richard Dronskowski'

_publ_contact_author_address
;    
Institute of Inorganic Chemistry
RWTH Aachen University     
D-52056 Aachen
Germany
;
_publ_contact_author_email drons@HAL9000.ac.rwth-aachen.de
_publ_contact_author_fax 00492418092642
_publ_contact_author_name 'Prof. Richard Dronskowski '
_publ_contact_author_phone 00492418093642
_publ_section_title
;
Synthesis, Crystal-Structure Determination and Magnetic Properties of Two
New Transition-Metal Carbodiimides: CoNCN and NiNCN
;
_journal_name_full 'Inorganic Chemistry'
_journal_page_first 2204
_journal_page_last 2207
_journal_paper_doi 10.1021/ic062051o
_journal_volume 46
_journal_year 2007
_chemical_formula_sum 'C N2 Ni'
_chemical_formula_weight 98.74
_chemical_name_systematic
;
 ?
;
_space_group_IT_number 194
_symmetry_cell_setting hexagonal
_symmetry_Int_Tables_number 194
_symmetry_space_group_name_Hall '-P 6c 2c'
_symmetry_space_group_name_H-M 'P 63/m m c'
_atom_sites_solution_hydrogens geom
_atom_sites_solution_primary direct
_atom_sites_solution_secondary difmap
_audit_creation_method SHELXL-97
_cell_angle_alpha 90.00
_cell_angle_beta 90.00
_cell_angle_gamma 120.00
_cell_formula_units_Z 2
_cell_length_a 3.1533(8)
_cell_length_b 3.1533(8)
_cell_length_c 9.272(3)
_cell_measurement_temperature 293(2)
_cell_volume 79.84(4)
_computing_cell_refinement 'SMART (Bruker, 1998)'
_computing_data_collection 'SMART (Bruker, 1998)'
_computing_data_reduction 'SAINT (Bruker, 2000)'
_computing_molecular_graphics 'Diamond 2.1c (K. Brandenburg, 1999)'
_computing_publication_material 'WinGX publication routines (Farrugia, 1999)'
_computing_structure_refinement 'SHELXL-97 (Sheldrick, 1997)'
_computing_structure_solution 'SHELXS-97 (Sheldrick, 1997)'
_diffrn_ambient_temperature 293(2)
_diffrn_measured_fraction_theta_full 0.907
_diffrn_measured_fraction_theta_max 0.907
_diffrn_measurement_device_type 'Brucker APEX CCD area detector'
_diffrn_measurement_method 'integretion method'
_diffrn_radiation_monochromator graphite
_diffrn_radiation_source 'fine-focus sealed tube'
_diffrn_radiation_type MoK\a
_diffrn_radiation_wavelength 0.71073
_diffrn_reflns_av_R_equivalents 0.2101
_diffrn_reflns_av_sigmaI/netI 0.0798
_diffrn_reflns_limit_h_max 5
_diffrn_reflns_limit_h_min -5
_diffrn_reflns_limit_k_max 5
_diffrn_reflns_limit_k_min -5
_diffrn_reflns_limit_l_max 14
_diffrn_reflns_limit_l_min -14
_diffrn_reflns_number 1493
_diffrn_reflns_theta_full 35.99
_diffrn_reflns_theta_max 35.99
_diffrn_reflns_theta_min 7.48
_exptl_absorpt_coefficient_mu 11.574
_exptl_absorpt_correction_T_max 0.892
_exptl_absorpt_correction_T_min 0.654
_exptl_absorpt_correction_type empirical
_exptl_absorpt_process_details 'SADABS(Bruker, 2001)'
_exptl_crystal_colour orange
_exptl_crystal_density_diffrn 4.107
_exptl_crystal_density_method 'not measured'
_exptl_crystal_description plate
_exptl_crystal_F_000 96
_exptl_crystal_size_max 0.04
_exptl_crystal_size_mid 0.04
_exptl_crystal_size_min 0.01
_refine_diff_density_max 1.735
_refine_diff_density_min -1.686
_refine_diff_density_rms 0.406
_refine_ls_extinction_method none
_refine_ls_goodness_of_fit_ref 1.441
_refine_ls_hydrogen_treatment refall
_refine_ls_matrix_type full
_refine_ls_number_parameters 6
_refine_ls_number_reflns 94
_refine_ls_number_restraints 0
_refine_ls_restrained_S_all 1.441
_refine_ls_R_factor_all 0.1397
_refine_ls_R_factor_gt 0.1045
_refine_ls_shift/su_max 0.000
_refine_ls_shift/su_mean 0.000
_refine_ls_structure_factor_coef Fsqd
_refine_ls_weighting_details 'calc w=1/[\s^2^(Fo^2^)+(0.0000P)^2^+3.1852P] where P=(Fo^2^+2Fc^2^)/3'
_refine_ls_weighting_scheme calc
_refine_ls_wR_factor_gt 0.1543
_refine_ls_wR_factor_ref 0.1638
_reflns_number_gt 75
_reflns_number_total 94
_reflns_threshold_expression >2sigma(I)
_cod_data_source_file ic062051osi20061026_062238.cif
_cod_data_source_block NiNCN
_cod_original_cell_volume 79.85(4)
_cod_database_code 4307549

loop_
_symmetry_equiv_pos_as_xyz
'x, y, z'
'-y, x-y, z'
'-x+y, -x, z'
'-x, -y, z+1/2'
'y, -x+y, z+1/2'
'x-y, x, z+1/2'
'y, x, -z'
'x-y, -y, -z'
'-x, -x+y, -z'
'-y, -x, -z+1/2'
'-x+y, y, -z+1/2'
'x, x-y, -z+1/2'
'-x, -y, -z'
'y, -x+y, -z'
'x-y, x, -z'
'x, y, -z-1/2'
'-y, x-y, -z-1/2'
'-x+y, -x, -z-1/2'
'-y, -x, z'
'-x+y, y, z'
'x, x-y, z'
'y, x, z-1/2'
'x-y, -y, z-1/2'
'-x, -x+y, z-1/2'

loop_
_atom_site_label
_atom_site_type_symbol
_atom_site_fract_x
_atom_site_fract_y
_atom_site_fract_z
_atom_site_U_iso_or_equiv
_atom_site_adp_type
_atom_site_occupancy
_atom_site_symmetry_multiplicity
_atom_site_calc_flag
_atom_site_refinement_flags
_atom_site_disorder_assembly
_atom_site_disorder_group
Ni Ni 1.0000 0.0000 0.5000 0.0068(8) Uani 1 12 d S . .
N N 0.6667 0.3333 0.3830(17) 0.006(3) Uiso 1 6 d S . .
C C 0.6667 0.3333 0.2500 0.005(4) Uiso 1 12 d S . .

loop_
_atom_site_aniso_label
_atom_site_aniso_U_11
_atom_site_aniso_U_22
_atom_site_aniso_U_33
_atom_site_aniso_U_23
_atom_site_aniso_U_13
_atom_site_aniso_U_12
Ni 0.0075(9) 0.0075(9) 0.0054(12) 0.000 0.000 0.0037(5)

loop_
_atom_type_symbol
_atom_type_description
_atom_type_scat_dispersion_real
_atom_type_scat_dispersion_imag
_atom_type_scat_source
C C 0.0033 0.0016 'International Tables Vol C Tables 4.2.6.8 and 6.1.1.4'
N N 0.0061 0.0033 'International Tables Vol C Tables 4.2.6.8 and 6.1.1.4'
Ni Ni 0.3393 1.1124 'International Tables Vol C Tables 4.2.6.8 and 6.1.1.4'

loop_
_geom_angle_atom_site_label_1
_geom_angle_atom_site_label_2
_geom_angle_atom_site_label_3
_geom_angle
_geom_angle_site_symmetry_1
_geom_angle_site_symmetry_3
_geom_angle_publ_flag
N Ni N 180.0(7) . 13_756 ?
N Ni N 83.9(5) . 13_766 ?
N Ni N 96.1(5) 13_756 13_766 ?
N Ni N 96.1(5) . 1_545 ?
N Ni N 83.9(5) 13_756 1_545 ?
N Ni N 180.0 13_766 1_545 ?
N Ni N 96.1(5) . 1_655 ?
N Ni N 83.9(5) 13_756 1_655 ?
N Ni N 83.9(5) 13_766 1_655 ?
N Ni N 96.1(5) 1_545 1_655 ?
N Ni N 83.9(5) . 13_656 ?
N Ni N 96.1(5) 13_756 13_656 ?
N Ni N 96.1(5) 13_766 13_656 ?
N Ni N 83.9(5) 1_545 13_656 ?
N Ni N 180.0 1_655 13_656 ?
C N Ni 120.8(4) . . ?
C N Ni 120.8(4) . 1_565 ?
Ni N Ni 96.1(5) . 1_565 ?
C N Ni 120.8(4) . 1_455 ?
Ni N Ni 96.1(5) . 1_455 ?
Ni N Ni 96.1(5) 1_565 1_455 ?
N C N 180.000(2) 16_556 . ?

loop_
_geom_bond_atom_site_label_1
_geom_bond_atom_site_label_2
_geom_bond_distance
_geom_bond_site_symmetry_2
_geom_bond_publ_flag
Ni N 2.119(8) . ?
Ni N 2.119(8) 13_756 ?
Ni N 2.119(8) 13_766 ?
Ni N 2.119(8) 1_545 ?
Ni N 2.119(8) 1_655 ?
Ni N 2.119(8) 13_656 ?
N C 1.233(16) . ?
N Ni 2.119(8) 1_565 ?
N Ni 2.119(8) 1_455 ?
C N 1.233(16) 16_556 ?
